data_7203291
loop_
_publ_author_name
'Holmes, Kathryn E.'
'Kelly, Paul F.'
'Dale, Sophie H.'
'Elsegood, Mark R. J.'

_publ_section_title
;
 New observations of structural diversity in copper(ii) complexes of
 diphenylsulfimide
;
_journal_issue 5
_journal_name_full CrystEngComm
_journal_page_first 391
_journal_paper_doi 10.1039/b601230b
_journal_volume 8
_journal_year 2006
_chemical_formula_sum 'C48 H44 Cu N6 O6 S4'
_chemical_formula_weight 992.67
_chemical_name_systematic
;
?
;
_space_group_IT_number 14
_symmetry_cell_setting monoclinic
_symmetry_space_group_name_Hall '-P 2yn'
_symmetry_space_group_name_H-M 'P 1 21/n 1'
_atom_sites_solution_hydrogens 'geom except NH coords freely refined'
_atom_sites_solution_primary direct
_atom_sites_solution_secondary difmap
_audit_creation_method SHELXL-97
_cell_angle_alpha 90.00
_cell_angle_beta 100.126(2)
_cell_angle_gamma 90.00
_cell_formula_units_Z 4
_cell_length_a 10.4903(4)
_cell_length_b 23.5948(8)
_cell_length_c 19.4528(7)
_cell_measurement_reflns_used 22985
_cell_measurement_temperature 150(2)
_cell_measurement_theta_max 28.84
_cell_measurement_theta_min 2.24
_cell_volume 4739.9(3)
_computing_cell_refinement 'Bruker SAINT'
_computing_data_collection 'Bruker SMART'
_computing_data_reduction 'Bruker SAINT'
_computing_molecular_graphics 'Bruker SHELXTL'
_computing_publication_material 'Bruker SHELXTL and local programs'
_computing_structure_refinement 'Bruker SHELXTL'
_computing_structure_solution 'Bruker SHELXTL'
_diffrn_ambient_temperature 150(2)
_diffrn_measured_fraction_theta_full 1.000
_diffrn_measured_fraction_theta_max 0.899
_diffrn_measurement_device_type 'Bruker SMART 1000 CCD diffractometer'
_diffrn_measurement_method '\w rotation with narrow frames'
_diffrn_radiation_monochromator graphite
_diffrn_radiation_source 'sealed tube'
_diffrn_radiation_type MoK\a
_diffrn_radiation_wavelength 0.71073
_diffrn_reflns_av_R_equivalents 0.0242
_diffrn_reflns_av_sigmaI/netI 0.0224
_diffrn_reflns_limit_h_max 13
_diffrn_reflns_limit_h_min -13
_diffrn_reflns_limit_k_max 31
_diffrn_reflns_limit_k_min -31
_diffrn_reflns_limit_l_max 25
_diffrn_reflns_limit_l_min -25
_diffrn_reflns_number 41399
_diffrn_reflns_theta_full 26.00
_diffrn_reflns_theta_max 29.10
_diffrn_reflns_theta_min 1.73
_diffrn_standards_decay_% 0
_diffrn_standards_number 0
_exptl_absorpt_coefficient_mu 0.692
_exptl_absorpt_correction_T_max 0.915
_exptl_absorpt_correction_T_min 0.715
_exptl_absorpt_correction_type multi-scan
_exptl_crystal_colour blue
_exptl_crystal_density_diffrn 1.391
_exptl_crystal_density_method 'not measured'
_exptl_crystal_description block
_exptl_crystal_F_000 2060
_exptl_crystal_size_max 0.52
_exptl_crystal_size_mid 0.34
_exptl_crystal_size_min 0.13
_refine_diff_density_max 0.959
_refine_diff_density_min -0.279
_refine_diff_density_rms 0.055
_refine_ls_extinction_method none
_refine_ls_goodness_of_fit_ref 1.040
_refine_ls_hydrogen_treatment mixed
_refine_ls_matrix_type full
_refine_ls_number_parameters 598
_refine_ls_number_reflns 11453
_refine_ls_number_restraints 6
_refine_ls_restrained_S_all 1.040
_refine_ls_R_factor_all 0.0402
_refine_ls_R_factor_gt 0.0304
_refine_ls_shift/su_max 0.001
_refine_ls_shift/su_mean 0.000
_refine_ls_structure_factor_coef Fsqd
_refine_ls_weighting_details 'calc w=1/[\s^2^(Fo^2^)+(0.0435P)^2^+2.2185P] where P=(Fo^2^+2Fc^2^)/3'
_refine_ls_weighting_scheme calc
_refine_ls_wR_factor_gt 0.0790
_refine_ls_wR_factor_ref 0.0864
_reflns_number_gt 9656
_reflns_number_total 11453
_reflns_threshold_expression I>2\s(I)
_cod_data_source_file b601230b.txt
_cod_data_source_block (6)
_cod_original_sg_symbol_H-M P2(1)/n
_cod_database_code 7203291

loop_
_symmetry_equiv_pos_as_xyz
'x, y, z'
'-x+1/2, y+1/2, -z+1/2'
'-x, -y, -z'
'x-1/2, -y-1/2, z-1/2'

loop_
_atom_site_label
_atom_site_type_symbol
_atom_site_fract_x
_atom_site_fract_y
_atom_site_fract_z
_atom_site_U_iso_or_equiv
_atom_site_adp_type
_atom_site_occupancy
_atom_site_symmetry_multiplicity
_atom_site_calc_flag
_atom_site_refinement_flags
_atom_site_disorder_assembly
_atom_site_disorder_group
Cu1 Cu 0.520153(17) 0.086047(8) 0.205110(9) 0.01966(5) Uani 1 1 d . . .
N1 N 0.49156(13) 0.10244(6) 0.10549(7) 0.0271(3) Uani 1 1 d D . .
H1A H 0.530(2) 0.1288(8) 0.0903(11) 0.041 Uiso 1 1 d D . .
S1 S 0.35601(4) 0.091948(17) 0.05471(2) 0.02471(8) Uani 1 1 d . . .
C1 C 0.39140(17) 0.09182(7) -0.03230(8) 0.0264(3) Uani 1 1 d . . .
C2 C 0.5064(2) 0.06771(8) -0.04277(10) 0.0382(4) Uani 1 1 d . . .
H2 H 0.5685 0.0554 -0.0041 0.046 Uiso 1 1 calc R . .
C3 C 0.5303(2) 0.06156(9) -0.11041(11) 0.0453(5) Uani 1 1 d . . .
H3 H 0.6095 0.0453 -0.1181 0.054 Uiso 1 1 calc R . .
C4 C 0.4390(2) 0.07908(9) -0.16652(10) 0.0413(4) Uani 1 1 d . . .
H4 H 0.4549 0.0742 -0.2127 0.050 Uiso 1 1 calc R . .
C5 C 0.32513(19) 0.10352(9) -0.15556(9) 0.0389(4) Uani 1 1 d . . .
H5 H 0.2634 0.1160 -0.1943 0.047 Uiso 1 1 calc R . .
C6 C 0.29967(17) 0.11013(8) -0.08841(9) 0.0319(4) Uani 1 1 d . . .
H6 H 0.2209 0.1269 -0.0809 0.038 Uiso 1 1 calc R . .
C7 C 0.25474(17) 0.15340(7) 0.05173(8) 0.0294(3) Uani 1 1 d . . .
C8 C 0.3081(2) 0.20725(8) 0.05821(10) 0.0381(4) Uani 1 1 d . . .
H8 H 0.3984 0.2128 0.0604 0.046 Uiso 1 1 calc R . .
C9 C 0.2256(3) 0.25303(9) 0.06150(11) 0.0505(5) Uani 1 1 d . . .
H9 H 0.2600 0.2904 0.0659 0.061 Uiso 1 1 calc R . .
C10 C 0.0935(2) 0.24469(11) 0.05840(11) 0.0537(6) Uani 1 1 d . . .
H10 H 0.0386 0.2763 0.0614 0.064 Uiso 1 1 calc R . .
C11 C 0.0419(2) 0.19099(10) 0.05104(11) 0.0478(5) Uani 1 1 d . . .
H11 H -0.0487 0.1856 0.0479 0.057 Uiso 1 1 calc R . .
C12 C 0.12259(18) 0.14462(9) 0.04817(9) 0.0368(4) Uani 1 1 d . . .
H12 H 0.0879 0.1073 0.0438 0.044 Uiso 1 1 calc R . .
N2 N 0.34835(13) 0.05194(6) 0.20807(7) 0.0250(3) Uani 1 1 d D . .
H2A H 0.341(2) 0.0224(7) 0.2286(10) 0.037 Uiso 1 1 d D . .
S2 S 0.24136(4) 0.096611(16) 0.22226(2) 0.02419(8) Uani 1 1 d . . .
C13 C 0.23895(16) 0.10266(7) 0.31382(8) 0.0263(3) Uani 1 1 d . . .
C14 C 0.23718(18) 0.05550(7) 0.35628(9) 0.0330(4) Uani 1 1 d . . .
H14 H 0.2273 0.0185 0.3367 0.040 Uiso 1 1 calc R . .
C15 C 0.2500(2) 0.06333(8) 0.42785(10) 0.0408(4) Uani 1 1 d . . .
H15 H 0.2487 0.0315 0.4577 0.049 Uiso 1 1 calc R . .
C16 C 0.2649(2) 0.11762(9) 0.45601(10) 0.0416(4) Uani 1 1 d . . .
H16 H 0.2747 0.1227 0.5051 0.050 Uiso 1 1 calc R . .
C17 C 0.2656(2) 0.16409(9) 0.41323(10) 0.0441(5) Uani 1 1 d . . .
H17 H 0.2751 0.2011 0.4328 0.053 Uiso 1 1 calc R . .
C18 C 0.2524(2) 0.15688(8) 0.34161(10) 0.0369(4) Uani 1 1 d . . .
H18 H 0.2526 0.1888 0.3118 0.044 Uiso 1 1 calc R . .
C19 C 0.08640(15) 0.06602(7) 0.18876(8) 0.0268(3) Uani 1 1 d . . .
C20 C -0.02399(17) 0.09825(8) 0.19098(10) 0.0334(4) Uani 1 1 d . . .
H20 H -0.0182 0.1333 0.2154 0.040 Uiso 1 1 calc R . .
C21 C -0.14298(18) 0.07807(9) 0.15676(11) 0.0415(5) Uani 1 1 d . . .
H21 H -0.2191 0.0997 0.1572 0.050 Uiso 1 1 calc R . .
C22 C -0.15115(18) 0.02679(10) 0.12214(11) 0.0445(5) Uani 1 1 d . . .
H22 H -0.2329 0.0132 0.0992 0.053 Uiso 1 1 calc R . .
C23 C -0.04082(19) -0.00491(9) 0.12067(10) 0.0416(4) Uani 1 1 d . . .
H23 H -0.0471 -0.0403 0.0971 0.050 Uiso 1 1 calc R . .
C24 C 0.07943(17) 0.01492(8) 0.15357(9) 0.0334(4) Uani 1 1 d . . .
H24 H 0.1557 -0.0064 0.1519 0.040 Uiso 1 1 calc R . .
N3 N 0.59939(13) 0.04128(6) 0.28461(7) 0.0247(3) Uani 1 1 d D . .
H3A H 0.5563(19) 0.0191(8) 0.3027(10) 0.037 Uiso 1 1 d D . .
S3 S 0.74839(4) 0.043837(16) 0.319835(19) 0.02216(8) Uani 1 1 d . . .
C25 C 0.75919(15) 0.05817(6) 0.41131(8) 0.0237(3) Uani 1 1 d . . .
C26 C 0.64971(16) 0.07028(7) 0.43887(9) 0.0288(3) Uani 1 1 d . . .
H26 H 0.5664 0.0680 0.4105 0.035 Uiso 1 1 calc R . .
C27 C 0.66291(18) 0.08592(8) 0.50881(9) 0.0334(4) Uani 1 1 d . . .
H27 H 0.5884 0.0942 0.5285 0.040 Uiso 1 1 calc R . .
C28 C 0.78520(19) 0.08936(8) 0.54952(9) 0.0345(4) Uani 1 1 d . . .
H28 H 0.7941 0.1001 0.5972 0.041 Uiso 1 1 calc R . .
C29 C 0.89466(18) 0.07722(8) 0.52133(9) 0.0367(4) Uani 1 1 d . . .
H29 H 0.9780 0.0798 0.5496 0.044 Uiso 1 1 calc R . .
C30 C 0.88246(17) 0.06138(8) 0.45183(9) 0.0323(4) Uani 1 1 d . . .
H30 H 0.9570 0.0529 0.4322 0.039 Uiso 1 1 calc R . .
C31 C 0.81460(15) -0.02633(7) 0.32423(7) 0.0230(3) Uani 1 1 d . . .
C32 C 0.75363(16) -0.07102(7) 0.35219(8) 0.0261(3) Uani 1 1 d . . .
H32 H 0.6778 -0.0647 0.3716 0.031 Uiso 1 1 calc R . .
C33 C 0.80608(17) -0.12488(7) 0.35109(9) 0.0295(3) Uani 1 1 d . . .
H33 H 0.7658 -0.1561 0.3696 0.035 Uiso 1 1 calc R . .
C34 C 0.91763(17) -0.13329(7) 0.32286(9) 0.0318(4) Uani 1 1 d . . .
H34 H 0.9532 -0.1703 0.3224 0.038 Uiso 1 1 calc R . .
C35 C 0.97744(17) -0.08854(8) 0.29539(9) 0.0311(4) Uani 1 1 d . . .
H35 H 1.0535 -0.0948 0.2762 0.037 Uiso 1 1 calc R . .
C36 C 0.92558(16) -0.03417(7) 0.29592(8) 0.0278(3) Uani 1 1 d . . .
H36 H 0.9657 -0.0031 0.2772 0.033 Uiso 1 1 calc R . .
N4 N 0.62989(14) 0.15369(6) 0.22641(7) 0.0274(3) Uani 1 1 d D . .
H4A H 0.631(2) 0.1782(8) 0.1985(10) 0.041 Uiso 1 1 d D . .
S4 S 0.64623(4) 0.180166(16) 0.30297(2) 0.02512(8) Uani 1 1 d . . .
C37 C 0.79510(16) 0.21844(7) 0.32167(9) 0.0304(3) Uani 1 1 d . . .
C38 C 0.86075(19) 0.21514(9) 0.39014(11) 0.0441(5) Uani 1 1 d . . .
H38 H 0.8266 0.1938 0.4241 0.053 Uiso 1 1 calc R . .
C39 C 0.9778(2) 0.24392(12) 0.40779(14) 0.0599(7) Uani 1 1 d . . .
H39 H 1.0236 0.2430 0.4545 0.072 Uiso 1 1 calc R . .
C40 C 1.0269(2) 0.27357(11) 0.35783(16) 0.0605(7) Uani 1 1 d . . .
H40 H 1.1068 0.2931 0.3704 0.073 Uiso 1 1 calc R . .
C41 C 0.9625(2) 0.27552(9) 0.28959(14) 0.0523(6) Uani 1 1 d . . .
H41 H 0.9990 0.2957 0.2555 0.063 Uiso 1 1 calc R . .
C42 C 0.84443(19) 0.24803(8) 0.27067(11) 0.0389(4) Uani 1 1 d . . .
H42 H 0.7987 0.2495 0.2240 0.047 Uiso 1 1 calc R . .
C43 C 0.53111(16) 0.23679(7) 0.30289(9) 0.0270(3) Uani 1 1 d . . .
C44 C 0.5329(2) 0.26814(8) 0.36340(10) 0.0391(4) Uani 1 1 d . . .
H44 H 0.5979 0.2617 0.4032 0.047 Uiso 1 1 calc R . .
C45 C 0.4380(2) 0.30904(9) 0.36478(11) 0.0469(5) Uani 1 1 d . . .
H45 H 0.4380 0.3308 0.4059 0.056 Uiso 1 1 calc R . .
C46 C 0.34339(19) 0.31820(8) 0.30649(11) 0.0407(4) Uani 1 1 d . . .
H46 H 0.2793 0.3465 0.3076 0.049 Uiso 1 1 calc R . .
C47 C 0.34196(18) 0.28638(8) 0.24695(10) 0.0359(4) Uani 1 1 d . . .
H47 H 0.2766 0.2926 0.2072 0.043 Uiso 1 1 calc R . .
C48 C 0.43616(16) 0.24502(7) 0.24477(9) 0.0300(3) Uani 1 1 d . . .
H48 H 0.4351 0.2228 0.2039 0.036 Uiso 1 1 calc R . .
N5 N 0.38748(14) -0.08071(6) 0.31508(8) 0.0315(3) Uani 1 1 d . . .
O1 O 0.40014(16) -0.13149(6) 0.33095(8) 0.0512(4) Uani 1 1 d . . .
O2 O 0.30852(14) -0.06521(6) 0.26244(8) 0.0441(3) Uani 1 1 d . . .
O3 O 0.45362(12) -0.04390(5) 0.35230(7) 0.0367(3) Uani 1 1 d . . .
N6 N 0.69534(14) 0.22469(6) 0.07042(8) 0.0309(3) Uani 1 1 d . . .
O4 O 0.68462(17) 0.17642(7) 0.04489(9) 0.0568(4) Uani 1 1 d . . .
O5 O 0.77171(16) 0.25931(6) 0.05368(10) 0.0557(4) Uani 1 1 d . . .
O6 O 0.62410(14) 0.23836(6) 0.11366(7) 0.0426(3) Uani 1 1 d . . .

loop_
_atom_site_aniso_label
_atom_site_aniso_U_11
_atom_site_aniso_U_22
_atom_site_aniso_U_33
_atom_site_aniso_U_23
_atom_site_aniso_U_13
_atom_site_aniso_U_12
Cu1 0.01895(9) 0.02200(9) 0.01760(9) 0.00097(6) 0.00203(7) 0.00022(7)
N1 0.0252(7) 0.0344(7) 0.0201(6) 0.0045(5) -0.0003(5) -0.0049(6)
S1 0.02510(19) 0.02886(19) 0.01898(17) 0.00178(14) 0.00062(14) -0.00172(15)
C1 0.0328(8) 0.0263(7) 0.0189(7) -0.0016(6) 0.0019(6) -0.0030(6)
C2 0.0429(10) 0.0420(10) 0.0288(9) 0.0008(8) 0.0040(8) 0.0131(8)
C3 0.0524(12) 0.0484(12) 0.0373(10) -0.0058(9) 0.0137(9) 0.0121(10)
C4 0.0562(12) 0.0439(10) 0.0252(8) -0.0080(8) 0.0113(8) -0.0082(9)
C5 0.0417(10) 0.0516(11) 0.0209(8) 0.0002(8) -0.0018(7) -0.0092(9)
C6 0.0307(8) 0.0403(9) 0.0231(8) 0.0010(7) 0.0004(6) -0.0032(7)
C7 0.0334(9) 0.0344(9) 0.0199(7) 0.0014(6) 0.0033(6) 0.0055(7)
C8 0.0451(11) 0.0361(9) 0.0315(9) -0.0012(7) 0.0023(8) 0.0018(8)
C9 0.0753(16) 0.0366(10) 0.0380(11) -0.0015(8) 0.0052(10) 0.0091(10)
C10 0.0634(15) 0.0613(14) 0.0373(11) 0.0035(10) 0.0114(10) 0.0317(12)
C11 0.0421(11) 0.0671(14) 0.0359(10) 0.0089(10) 0.0116(9) 0.0195(10)
C12 0.0344(9) 0.0490(11) 0.0270(8) 0.0057(8) 0.0055(7) 0.0058(8)
N2 0.0205(6) 0.0283(7) 0.0267(7) 0.0018(5) 0.0059(5) 0.0002(5)
S2 0.02226(18) 0.02750(18) 0.02379(18) 0.00267(14) 0.00680(14) 0.00082(14)
C13 0.0259(8) 0.0295(8) 0.0252(8) 0.0006(6) 0.0093(6) 0.0016(6)
C14 0.0415(10) 0.0273(8) 0.0318(9) 0.0009(7) 0.0106(7) 0.0016(7)
C15 0.0566(12) 0.0361(10) 0.0319(9) 0.0080(8) 0.0139(9) 0.0057(9)
C16 0.0541(12) 0.0451(11) 0.0278(9) -0.0039(8) 0.0134(8) 0.0022(9)
C17 0.0635(13) 0.0347(10) 0.0375(10) -0.0084(8) 0.0185(9) -0.0055(9)
C18 0.0503(11) 0.0283(8) 0.0356(9) 0.0014(7) 0.0177(8) -0.0024(8)
C19 0.0206(7) 0.0351(8) 0.0252(8) 0.0057(6) 0.0055(6) 0.0005(6)
C20 0.0257(8) 0.0404(9) 0.0359(9) 0.0085(7) 0.0106(7) 0.0065(7)
C21 0.0233(8) 0.0573(12) 0.0446(11) 0.0157(9) 0.0082(8) 0.0085(8)
C22 0.0246(9) 0.0634(13) 0.0432(11) 0.0070(10) -0.0006(8) -0.0054(9)
C23 0.0330(9) 0.0493(11) 0.0410(10) -0.0051(9) 0.0025(8) -0.0070(8)
C24 0.0246(8) 0.0408(10) 0.0345(9) -0.0004(7) 0.0043(7) 0.0005(7)
N3 0.0223(6) 0.0265(7) 0.0238(6) 0.0062(5) -0.0005(5) -0.0039(5)
S3 0.02249(18) 0.02308(17) 0.02001(17) 0.00244(13) 0.00127(13) -0.00069(14)
C25 0.0277(8) 0.0216(7) 0.0201(7) 0.0002(6) -0.0001(6) 0.0006(6)
C26 0.0277(8) 0.0314(8) 0.0261(8) 0.0022(6) 0.0017(6) 0.0015(6)
C27 0.0363(9) 0.0363(9) 0.0284(8) 0.0000(7) 0.0079(7) 0.0043(7)
C28 0.0441(10) 0.0337(9) 0.0239(8) -0.0040(7) 0.0011(7) 0.0037(7)
C29 0.0342(9) 0.0425(10) 0.0291(9) -0.0065(7) -0.0060(7) 0.0019(8)
C30 0.0269(8) 0.0385(9) 0.0299(8) -0.0051(7) 0.0008(7) 0.0021(7)
C31 0.0241(7) 0.0260(7) 0.0176(7) -0.0001(6) 0.0003(6) 0.0025(6)
C32 0.0270(8) 0.0280(8) 0.0232(7) -0.0003(6) 0.0041(6) 0.0005(6)
C33 0.0335(9) 0.0257(8) 0.0277(8) -0.0007(6) 0.0016(7) -0.0002(6)
C34 0.0368(9) 0.0300(8) 0.0266(8) -0.0055(7) 0.0001(7) 0.0074(7)
C35 0.0284(8) 0.0400(10) 0.0246(8) -0.0042(7) 0.0039(7) 0.0072(7)
C36 0.0268(8) 0.0342(8) 0.0221(7) 0.0011(6) 0.0032(6) 0.0001(7)
N4 0.0359(8) 0.0235(6) 0.0220(6) 0.0008(5) 0.0029(6) -0.0056(6)
S4 0.0294(2) 0.02257(17) 0.02198(18) 0.00031(14) 0.00068(15) -0.00251(15)
C37 0.0252(8) 0.0267(8) 0.0372(9) -0.0062(7) -0.0005(7) -0.0008(6)
C38 0.0365(10) 0.0513(12) 0.0408(11) -0.0091(9) -0.0032(8) -0.0005(9)
C39 0.0363(11) 0.0716(16) 0.0637(15) -0.0224(13) -0.0138(11) -0.0029(11)
C40 0.0277(10) 0.0554(14) 0.094(2) -0.0199(13) -0.0003(11) -0.0079(9)
C41 0.0351(11) 0.0391(11) 0.0848(17) -0.0032(11) 0.0165(11) -0.0067(8)
C42 0.0343(9) 0.0311(9) 0.0503(11) -0.0003(8) 0.0044(8) -0.0026(7)
C43 0.0278(8) 0.0259(7) 0.0276(8) 0.0017(6) 0.0057(6) -0.0032(6)
C44 0.0410(10) 0.0414(10) 0.0327(9) -0.0060(8) 0.0004(8) 0.0050(8)
C45 0.0512(12) 0.0458(11) 0.0445(11) -0.0111(9) 0.0105(9) 0.0087(9)
C46 0.0385(10) 0.0357(10) 0.0508(11) 0.0084(8) 0.0154(9) 0.0062(8)
C47 0.0315(9) 0.0395(10) 0.0373(9) 0.0119(8) 0.0074(7) 0.0008(7)
C48 0.0293(8) 0.0327(8) 0.0281(8) 0.0034(7) 0.0054(7) -0.0037(7)
N5 0.0303(7) 0.0287(7) 0.0389(8) 0.0001(6) 0.0154(6) -0.0013(6)
O1 0.0680(10) 0.0259(7) 0.0603(9) 0.0030(6) 0.0132(8) 0.0023(6)
O2 0.0454(8) 0.0382(7) 0.0451(8) 0.0005(6) -0.0019(6) -0.0036(6)
O3 0.0333(7) 0.0359(7) 0.0414(7) 0.0009(5) 0.0081(5) -0.0090(5)
N6 0.0301(7) 0.0314(7) 0.0300(7) 0.0099(6) 0.0019(6) 0.0011(6)
O4 0.0639(10) 0.0435(8) 0.0654(10) -0.0137(7) 0.0179(8) -0.0063(7)
O5 0.0516(9) 0.0409(8) 0.0845(12) 0.0128(8) 0.0389(9) -0.0037(7)
O6 0.0433(8) 0.0438(8) 0.0453(8) 0.0107(6) 0.0204(6) 0.0010(6)

loop_
_atom_type_symbol
_atom_type_description
_atom_type_scat_dispersion_real
_atom_type_scat_dispersion_imag
_atom_type_scat_source
C C 0.0033 0.0016 'International Tables Vol C Tables 4.2.6.8 and 6.1.1.4'
H H 0.0000 0.0000 'International Tables Vol C Tables 4.2.6.8 and 6.1.1.4'
N N 0.0061 0.0033 'International Tables Vol C Tables 4.2.6.8 and 6.1.1.4'
O O 0.0106 0.0060 'International Tables Vol C Tables 4.2.6.8 and 6.1.1.4'
S S 0.1246 0.1234 'International Tables Vol C Tables 4.2.6.8 and 6.1.1.4'
Cu Cu 0.3201 1.2651 'International Tables Vol C Tables 4.2.6.8 and 6.1.1.4'

loop_
_geom_angle_atom_site_label_1
_geom_angle_atom_site_label_2
_geom_angle_atom_site_label_3
_geom_angle
_geom_angle_site_symmetry_1
_geom_angle_site_symmetry_3
_geom_angle_publ_flag
N3 Cu1 N1 150.82(6) . . ?
N3 Cu1 N4 96.96(6) . . ?
N1 Cu1 N4 91.75(6) . . ?
N3 Cu1 N2 91.16(6) . . ?
N1 Cu1 N2 97.34(6) . . ?
N4 Cu1 N2 145.41(6) . . ?
S1 N1 Cu1 123.22(8) . . ?
N1 S1 C7 110.60(8) . . ?
N1 S1 C1 105.86(8) . . ?
C7 S1 C1 100.98(8) . . ?
C2 C1 C6 120.93(16) . . ?
C2 C1 S1 118.07(13) . . ?
C6 C1 S1 120.67(13) . . ?
C1 C2 C3 119.38(17) . . ?
C4 C3 C2 120.03(19) . . ?
C5 C4 C3 120.19(18) . . ?
C4 C5 C6 120.59(17) . . ?
C5 C6 C1 118.87(17) . . ?
C8 C7 C12 121.62(17) . . ?
C8 C7 S1 120.75(14) . . ?
C12 C7 S1 117.44(14) . . ?
C7 C8 C9 118.1(2) . . ?
C10 C9 C8 120.7(2) . . ?
C11 C10 C9 120.4(2) . . ?
C10 C11 C12 119.8(2) . . ?
C11 C12 C7 119.3(2) . . ?
S2 N2 Cu1 113.99(8) . . ?
N2 S2 C13 110.93(7) . . ?
N2 S2 C19 106.92(8) . . ?
C13 S2 C19 102.89(7) . . ?
C18 C13 C14 121.26(16) . . ?
C18 C13 S2 116.29(13) . . ?
C14 C13 S2 122.13(13) . . ?
C15 C14 C13 118.77(17) . . ?
C14 C15 C16 120.15(17) . . ?
C17 C16 C15 120.48(18) . . ?
C16 C17 C18 119.96(18) . . ?
C17 C18 C13 119.37(17) . . ?
C24 C19 C20 121.33(16) . . ?
C24 C19 S2 119.78(13) . . ?
C20 C19 S2 118.34(14) . . ?
C21 C20 C19 118.64(18) . . ?
C22 C21 C20 120.46(18) . . ?
C21 C22 C23 120.27(18) . . ?
C22 C23 C24 120.2(2) . . ?
C19 C24 C23 119.07(17) . . ?
S3 N3 Cu1 125.02(8) . . ?
N3 S3 C31 109.17(7) . . ?
N3 S3 C25 108.63(7) . . ?
C31 S3 C25 99.81(7) . . ?
C26 C25 C30 121.47(15) . . ?
C26 C25 S3 120.82(12) . . ?
C30 C25 S3 117.49(13) . . ?
C25 C26 C27 119.19(16) . . ?
C28 C27 C26 119.77(17) . . ?
C27 C28 C29 120.63(16) . . ?
C28 C29 C30 120.02(17) . . ?
C29 C30 C25 118.92(16) . . ?
C36 C31 C32 122.01(15) . . ?
C36 C31 S3 116.77(12) . . ?
C32 C31 S3 121.17(12) . . ?
C33 C32 C31 118.51(15) . . ?
C32 C33 C34 120.02(16) . . ?
C35 C34 C33 120.92(16) . . ?
C34 C35 C36 119.71(16) . . ?
C31 C36 C35 118.83(16) . . ?
S4 N4 Cu1 118.45(8) . . ?
N4 S4 C37 109.55(8) . . ?
N4 S4 C43 109.12(8) . . ?
C37 S4 C43 100.80(8) . . ?
C42 C37 C38 121.99(17) . . ?
C42 C37 S4 122.17(14) . . ?
C38 C37 S4 115.80(15) . . ?
C37 C38 C39 118.4(2) . . ?
C40 C39 C38 120.0(2) . . ?
C39 C40 C41 121.2(2) . . ?
C40 C41 C42 120.2(2) . . ?
C37 C42 C41 118.3(2) . . ?
C48 C43 C44 121.26(16) . . ?
C48 C43 S4 119.44(13) . . ?
C44 C43 S4 119.07(13) . . ?
C43 C44 C45 118.93(18) . . ?
C46 C45 C44 120.31(19) . . ?
C47 C46 C45 120.18(18) . . ?
C46 C47 C48 120.24(17) . . ?
C43 C48 C47 119.07(17) . . ?
O1 N5 O2 120.84(16) . . ?
O1 N5 O3 120.01(16) . . ?
O2 N5 O3 119.15(15) . . ?
O5 N6 O4 121.51(17) . . ?
O5 N6 O6 119.84(16) . . ?
O4 N6 O6 118.64(15) . . ?

loop_
_geom_bond_atom_site_label_1
_geom_bond_atom_site_label_2
_geom_bond_distance
_geom_bond_site_symmetry_2
_geom_bond_publ_flag
Cu1 N3 1.9355(13) . ?
Cu1 N1 1.9470(13) . ?
Cu1 N4 1.9689(14) . ?
Cu1 N2 1.9838(13) . ?
N1 S1 1.6016(14) . ?
S1 C7 1.7924(17) . ?
S1 C1 1.7955(16) . ?
C1 C2 1.381(3) . ?
C1 C6 1.391(2) . ?
C2 C3 1.390(3) . ?
C3 C4 1.383(3) . ?
C4 C5 1.376(3) . ?
C5 C6 1.387(2) . ?
C7 C8 1.385(3) . ?
C7 C12 1.391(3) . ?
C8 C9 1.392(3) . ?
C9 C10 1.390(4) . ?
C10 C11 1.375(4) . ?
C11 C12 1.390(3) . ?
N2 S2 1.5987(14) . ?
S2 C13 1.7915(16) . ?
S2 C19 1.7932(17) . ?
C13 C18 1.386(2) . ?
C13 C14 1.388(2) . ?
C14 C15 1.387(2) . ?
C15 C16 1.391(3) . ?
C16 C17 1.377(3) . ?
C17 C18 1.386(3) . ?
C19 C24 1.382(3) . ?
C19 C20 1.392(2) . ?
C20 C21 1.391(3) . ?
C21 C22 1.380(3) . ?
C22 C23 1.383(3) . ?
C23 C24 1.391(2) . ?
N3 S3 1.5937(13) . ?
S3 C31 1.7916(16) . ?
S3 C25 1.7952(15) . ?
C25 C26 1.380(2) . ?
C25 C30 1.393(2) . ?
C26 C27 1.393(2) . ?
C27 C28 1.386(3) . ?
C28 C29 1.387(3) . ?
C29 C30 1.387(2) . ?
C31 C36 1.385(2) . ?
C31 C32 1.392(2) . ?
C32 C33 1.387(2) . ?
C33 C34 1.392(2) . ?
C34 C35 1.383(3) . ?
C35 C36 1.394(2) . ?
N4 S4 1.5963(14) . ?
S4 C37 1.7852(17) . ?
S4 C43 1.8007(17) . ?
C37 C42 1.386(3) . ?
C37 C38 1.390(3) . ?
C38 C39 1.392(3) . ?
C39 C40 1.370(4) . ?
C40 C41 1.380(4) . ?
C41 C42 1.389(3) . ?
C43 C48 1.383(2) . ?
C43 C44 1.388(2) . ?
C44 C45 1.390(3) . ?
C45 C46 1.386(3) . ?
C46 C47 1.378(3) . ?
C47 C48 1.395(3) . ?
N5 O1 1.2384(19) . ?
N5 O2 1.253(2) . ?
N5 O3 1.2584(19) . ?
N6 O5 1.228(2) . ?
N6 O4 1.240(2) . ?
N6 O6 1.261(2) . ?

loop_
_geom_hbond_atom_site_label_D
_geom_hbond_atom_site_label_H
_geom_hbond_atom_site_label_A
_geom_hbond_distance_DH
_geom_hbond_distance_HA
_geom_hbond_distance_DA
_geom_hbond_angle_DHA
_geom_hbond_site_symmetry_A
N1 H1A O4 0.823(16) 2.277(17) 3.062(2) 160(2) .
N2 H2A O2 0.814(15) 2.214(16) 3.015(2) 168(2) .
N3 H3A O3 0.812(15) 2.159(16) 2.9698(18) 176(2) .
N4 H4A O6 0.796(15) 2.167(16) 2.9593(19) 174(2) .
